data_4067825
loop_
_publ_author_name
'Maheswari, K.'
'Reddy, N. Dastagiri'

_publ_section_title
;
 Reactions of N-Monosubstituted Amidines with AlMe3and AlMeCl2: Formation
 of Fused Triazaalane Heterocycles
;
_journal_issue 1
_journal_name_full Organometallics
_journal_page_first 197
_journal_paper_doi 10.1021/om2007375
_journal_volume 31
_journal_year 2012
_chemical_formula_sum 'C40.5 H51.5 Al4 N8'
_chemical_formula_weight 758.32
_chemical_name_systematic
;
 ?
;
_space_group_IT_number 2
_symmetry_cell_setting triclinic
_symmetry_space_group_name_Hall '-P 1'
_symmetry_space_group_name_H-M 'P -1'
_atom_sites_solution_hydrogens geom
_atom_sites_solution_primary direct
_atom_sites_solution_secondary difmap
_audit_creation_method SHELXL-97
_cell_angle_alpha 71.654(3)
_cell_angle_beta 65.387(3)
_cell_angle_gamma 62.212(3)
_cell_formula_units_Z 2
_cell_length_a 13.0391(4)
_cell_length_b 13.7179(5)
_cell_length_c 14.6836(4)
_cell_measurement_reflns_used 13222
_cell_measurement_temperature 150(2)
_cell_measurement_theta_max 29.2733
_cell_measurement_theta_min 2.7706
_cell_volume 2088.56(13)
_computing_cell_refinement
;
'Sun Jun 12 01:28:08 2011'
;
_computing_data_collection
;
'Sun Jun 12 01:28:08 2011'
;
_computing_data_reduction
;
'Sun Jun 12 01:28:08 2011'
;
_computing_molecular_graphics 'ORTEP III'
_computing_publication_material WinGX
_computing_structure_refinement 'SHELXL-97 (Sheldrick, 2008)'
_computing_structure_solution 'SHELXL-97 (Sheldrick, 2008)'
_diffrn_ambient_temperature 150(2)
_diffrn_detector_area_resol_mean 15.9821
_diffrn_measured_fraction_theta_full 0.999
_diffrn_measured_fraction_theta_max 0.999
_diffrn_measurement_device_type 'Xcalibur, Eos'
_diffrn_measurement_method '\w scans'
_diffrn_radiation_monochromator graphite
_diffrn_radiation_source 'fine-focus sealed tube'
_diffrn_radiation_type MoK\a
_diffrn_radiation_wavelength 0.71073
_diffrn_reflns_av_R_equivalents 0.0401
_diffrn_reflns_av_sigmaI/netI 0.0501
_diffrn_reflns_limit_h_max 15
_diffrn_reflns_limit_h_min -15
_diffrn_reflns_limit_k_max 16
_diffrn_reflns_limit_k_min -16
_diffrn_reflns_limit_l_max 17
_diffrn_reflns_limit_l_min -17
_diffrn_reflns_number 19162
_diffrn_reflns_theta_full 25.00
_diffrn_reflns_theta_max 25.00
_diffrn_reflns_theta_min 2.78
_exptl_absorpt_coefficient_mu 0.150
_exptl_absorpt_correction_T_max 0.9705
_exptl_absorpt_correction_T_min 0.9634
_exptl_absorpt_correction_type multi-scan
_exptl_absorpt_process_details
;
'Sun Jun 12 01:28:08 2011'
;
_exptl_crystal_colour colorless
_exptl_crystal_density_diffrn 1.206
_exptl_crystal_density_method 'not measured'
_exptl_crystal_F_000 805
_exptl_crystal_size_max 0.25
_exptl_crystal_size_mid 0.20
_exptl_crystal_size_min 0.20
_refine_diff_density_max 0.377
_refine_diff_density_min -0.258
_refine_diff_density_rms 0.054
_refine_ls_extinction_method none
_refine_ls_goodness_of_fit_ref 1.029
_refine_ls_hydrogen_treatment constr
_refine_ls_matrix_type full
_refine_ls_number_parameters 488
_refine_ls_number_reflns 7357
_refine_ls_number_restraints 0
_refine_ls_restrained_S_all 1.029
_refine_ls_R_factor_all 0.0691
_refine_ls_R_factor_gt 0.0468
_refine_ls_shift/su_max 0.000
_refine_ls_shift/su_mean 0.000
_refine_ls_structure_factor_coef Fsqd
_refine_ls_weighting_details 'calc w=1/[\s^2^(Fo^2^)+(0.0514P)^2^+1.2341P] where P=(Fo^2^+2Fc^2^)/3'
_refine_ls_weighting_scheme calc
_refine_ls_wR_factor_gt 0.1068
_refine_ls_wR_factor_ref 0.1157
_reflns_number_gt 5636
_reflns_number_total 7357
_reflns_threshold_expression >2\s(I)
_cod_data_source_file om2007375_si_001.cif
_cod_data_source_block Compound_8
_cod_original_cell_volume 2088.57(11)
_cod_original_formula_sum 'C40.50 H51.50 Al4 N8'
_cod_database_code 4067825

loop_
_symmetry_equiv_pos_as_xyz
'x, y, z'
'-x, -y, -z'

loop_
_atom_site_label
_atom_site_type_symbol
_atom_site_fract_x
_atom_site_fract_y
_atom_site_fract_z
_atom_site_U_iso_or_equiv
_atom_site_adp_type
_atom_site_occupancy
_atom_site_symmetry_multiplicity
_atom_site_calc_flag
_atom_site_refinement_flags
Al4 Al 0.80570(6) 0.30328(5) 0.17108(5) 0.01671(16) Uani 1 1 d .
Al3 Al 0.59742(6) 0.21565(6) 0.23352(5) 0.02045(17) Uani 1 1 d .
Al1 Al 1.00780(6) 0.25712(6) -0.01478(5) 0.01841(17) Uani 1 1 d .
Al2 Al 0.87071(6) 0.31741(6) 0.33991(5) 0.02093(17) Uani 1 1 d .
N3 N 0.74900(17) 0.30838(15) 0.30697(14) 0.0192(4) Uani 1 1 d .
N1 N 0.97467(17) 0.23777(15) 0.12454(14) 0.0188(4) Uani 1 1 d .
N5 N 0.74509(17) 0.22741(15) 0.13569(14) 0.0187(4) Uani 1 1 d .
N2 N 1.01729(17) 0.19920(16) 0.27397(14) 0.0217(4) Uani 1 1 d .
N4 N 0.56477(17) 0.29292(16) 0.34041(14) 0.0223(4) Uani 1 1 d .
N6 N 0.89760(17) 0.20702(15) -0.02334(13) 0.0192(4) Uani 1 1 d .
N8 N 0.76040(17) 0.45027(15) 0.09561(14) 0.0206(4) Uani 1 1 d .
C3 C 0.7953(2) 0.19357(18) 0.04696(17) 0.0191(5) Uani 1 1 d .
C26 C 0.9349(2) 0.18304(19) -0.12393(17) 0.0197(5) Uani 1 1 d .
N7 N 0.93574(17) 0.41504(16) -0.04214(14) 0.0229(4) Uani 1 1 d .
H7 H 0.9792 0.4449 -0.0949 0.027 Uiso 1 1 calc R
C20 C 0.4429(2) 0.3079(2) 0.41142(18) 0.0250(5) Uani 1 1 d .
C14 C 1.1060(2) 0.1417(2) 0.32721(18) 0.0242(5) Uani 1 1 d .
C27 C 0.9089(2) 0.2704(2) -0.20087(18) 0.0261(6) Uani 1 1 d .
H27 H 0.8654 0.3431 -0.1866 0.031 Uiso 1 1 calc R
C4 C 0.8297(2) 0.48628(19) 0.00689(17) 0.0210(5) Uani 1 1 d .
C2 C 0.6363(2) 0.31699(19) 0.36618(17) 0.0221(5) Uani 1 1 d .
C1 C 1.0506(2) 0.18362(18) 0.17858(17) 0.0196(5) Uani 1 1 d .
C12 C 0.7400(2) 0.1348(2) 0.02107(19) 0.0274(6) Uani 1 1 d .
H12A H 0.7941 0.0579 0.0184 0.041 Uiso 1 1 calc R
H12B H 0.7281 0.1694 -0.0436 0.041 Uiso 1 1 calc R
H12C H 0.6626 0.1397 0.0720 0.041 Uiso 1 1 calc R
C9 C 0.6200(2) 0.0606(2) 0.29610(19) 0.0305(6) Uani 1 1 d .
H9A H 0.6482 0.0166 0.2445 0.046 Uiso 1 1 calc R
H9B H 0.5435 0.0582 0.3439 0.046 Uiso 1 1 calc R
H9C H 0.6794 0.0312 0.3304 0.046 Uiso 1 1 calc R
C6 C 0.8968(2) 0.45799(19) 0.26650(18) 0.0251(5) Uani 1 1 d .
H6A H 0.9011 0.4689 0.1974 0.038 Uiso 1 1 calc R
H6B H 0.9720 0.4527 0.2683 0.038 Uiso 1 1 calc R
H6C H 0.8300 0.5199 0.2985 0.038 Uiso 1 1 calc R
C7 C 0.8597(3) 0.2886(2) 0.48299(19) 0.0353(6) Uani 1 1 d .
H7A H 0.7929 0.3495 0.5164 0.053 Uiso 1 1 calc R
H7B H 0.9347 0.2812 0.4871 0.053 Uiso 1 1 calc R
H7C H 0.8463 0.2210 0.5153 0.053 Uiso 1 1 calc R
C8 C 0.4590(2) 0.3013(2) 0.17833(19) 0.0295(6) Uani 1 1 d .
H8A H 0.4346 0.3796 0.1759 0.044 Uiso 1 1 calc R
H8B H 0.3913 0.2801 0.2212 0.044 Uiso 1 1 calc R
H8C H 0.4841 0.2857 0.1113 0.044 Uiso 1 1 calc R
C31 C 1.0027(2) 0.0755(2) -0.14739(18) 0.0270(6) Uani 1 1 d .
H31 H 1.0223 0.0160 -0.0968 0.032 Uiso 1 1 calc R
C30 C 1.0412(2) 0.0565(2) -0.2455(2) 0.0328(6) Uani 1 1 d .
H30 H 1.0865 -0.0158 -0.2604 0.039 Uiso 1 1 calc R
C10 C 1.1769(2) 0.1013(2) 0.13284(19) 0.0291(6) Uani 1 1 d .
H10A H 1.1864 0.0959 0.0660 0.044 Uiso 1 1 calc R
H10B H 1.1883 0.0296 0.1742 0.044 Uiso 1 1 calc R
H10C H 1.2367 0.1258 0.1291 0.044 Uiso 1 1 calc R
C29 C 1.0134(2) 0.1432(2) -0.32113(19) 0.0338(6) Uani 1 1 d .
H29 H 1.0388 0.1299 -0.3869 0.041 Uiso 1 1 calc R
C13 C 0.7884(2) 0.6073(2) -0.0381(2) 0.0313(6) Uani 1 1 d .
H13A H 0.7332 0.6233 -0.0732 0.047 Uiso 1 1 calc R
H13B H 0.8582 0.6236 -0.0848 0.047 Uiso 1 1 calc R
H13C H 0.7474 0.6523 0.0149 0.047 Uiso 1 1 calc R
C32 C 0.6352(2) 0.52539(19) 0.13620(18) 0.0256(6) Uani 1 1 d .
C28 C 0.9471(2) 0.2506(2) -0.29848(19) 0.0337(6) Uani 1 1 d .
H28 H 0.9281 0.3099 -0.3494 0.040 Uiso 1 1 calc R
C5 C 1.1689(2) 0.2088(2) -0.11605(19) 0.0283(6) Uani 1 1 d .
H5A H 1.2227 0.2282 -0.1028 0.043 Uiso 1 1 calc R
H5B H 1.1623 0.2448 -0.1822 0.043 Uiso 1 1 calc R
H5C H 1.2011 0.1295 -0.1132 0.043 Uiso 1 1 calc R
C25 C 0.4241(3) 0.2249(2) 0.49130(19) 0.0339(6) Uani 1 1 d .
H25 H 0.4898 0.1585 0.4990 0.041 Uiso 1 1 calc R
C37 C 0.5486(2) 0.5424(2) 0.0964(2) 0.0337(6) Uani 1 1 d .
H37 H 0.5717 0.5070 0.0423 0.040 Uiso 1 1 calc R
C21 C 0.3440(2) 0.4042(2) 0.3990(2) 0.0367(7) Uani 1 1 d .
H21 H 0.3551 0.4601 0.3449 0.044 Uiso 1 1 calc R
C19 C 1.1780(2) 0.1930(2) 0.3234(2) 0.0356(7) Uani 1 1 d .
H19 H 1.1730 0.2614 0.2826 0.043 Uiso 1 1 calc R
C15 C 1.1144(2) 0.0405(2) 0.3878(2) 0.0336(6) Uani 1 1 d .
H15 H 1.0666 0.0051 0.3913 0.040 Uiso 1 1 calc R
C36 C 0.4277(3) 0.6115(2) 0.1355(2) 0.0439(8) Uani 1 1 d .
H36 H 0.3702 0.6234 0.1071 0.053 Uiso 1 1 calc R
C17 C 1.2653(3) 0.0426(3) 0.4396(2) 0.0432(7) Uani 1 1 d .
H17 H 1.3188 0.0092 0.4772 0.052 Uiso 1 1 calc R
C33 C 0.6004(3) 0.5755(3) 0.2174(2) 0.0469(8) Uani 1 1 d .
H33 H 0.6578 0.5637 0.2459 0.056 Uiso 1 1 calc R
C23 C 0.2108(3) 0.3363(3) 0.5473(2) 0.0474(8) Uani 1 1 d .
H23 H 0.1327 0.3464 0.5932 0.057 Uiso 1 1 calc R
C24 C 0.3078(3) 0.2402(3) 0.5601(2) 0.0436(8) Uani 1 1 d .
H24 H 0.2960 0.1850 0.6149 0.052 Uiso 1 1 calc R
C18 C 1.2569(3) 0.1437(3) 0.3795(2) 0.0432(7) Uani 1 1 d .
H18 H 1.3045 0.1790 0.3765 0.052 Uiso 1 1 calc R
C16 C 1.1951(3) -0.0090(2) 0.4441(2) 0.0451(8) Uani 1 1 d .
H16 H 1.2010 -0.0775 0.4849 0.054 Uiso 1 1 calc R
C11 C 0.5870(3) 0.3560(3) 0.4669(2) 0.0395(7) Uani 1 1 d .
H11A H 0.5983 0.2927 0.5192 0.059 Uiso 1 1 calc R
H11B H 0.5013 0.4022 0.4810 0.059 Uiso 1 1 calc R
H11C H 0.6299 0.3981 0.4645 0.059 Uiso 1 1 calc R
C34 C 0.4772(3) 0.6448(3) 0.2571(2) 0.0611(10) Uani 1 1 d .
H34 H 0.4526 0.6795 0.3121 0.073 Uiso 1 1 calc R
C22 C 0.2279(3) 0.4177(3) 0.4672(2) 0.0486(8) Uani 1 1 d .
H22 H 0.1612 0.4826 0.4584 0.058 Uiso 1 1 calc R
C35 C 0.3933(3) 0.6616(3) 0.2153(2) 0.0489(9) Uani 1 1 d .
H35 H 0.3118 0.7078 0.2419 0.059 Uiso 1 1 calc R
C39 C 0.5032(3) 0.8943(3) 0.0296(4) 0.0703(12) Uani 1 1 d .
H39 H 0.5057 0.8220 0.0491 0.084 Uiso 1 1 calc R
C40 C 0.4940(3) 0.9480(3) 0.1003(4) 0.0697(11) Uani 1 1 d .
C38 C 0.5088(3) 0.9451(4) -0.0685(4) 0.0744(13) Uani 1 1 d .
H38 H 0.5144 0.9069 -0.1139 0.089 Uiso 1 1 calc R
C41 C 0.4815(7) 0.9019(7) 0.2062(7) 0.075(2) Uani 0.50 1 d P
H41A H 0.4067 0.8896 0.2386 0.112 Uiso 0.50 1 calc PR
H41B H 0.4799 0.9532 0.2392 0.112 Uiso 0.50 1 calc PR
H41C H 0.5496 0.8324 0.2108 0.112 Uiso 0.50 1 calc PR

loop_
_atom_site_aniso_label
_atom_site_aniso_U_11
_atom_site_aniso_U_22
_atom_site_aniso_U_33
_atom_site_aniso_U_23
_atom_site_aniso_U_13
_atom_site_aniso_U_12
Al4 0.0159(3) 0.0216(4) 0.0134(3) -0.0021(3) -0.0053(3) -0.0077(3)
Al3 0.0182(3) 0.0274(4) 0.0175(4) -0.0025(3) -0.0049(3) -0.0115(3)
Al1 0.0161(3) 0.0244(4) 0.0157(4) -0.0041(3) -0.0035(3) -0.0093(3)
Al2 0.0236(4) 0.0265(4) 0.0167(4) -0.0033(3) -0.0083(3) -0.0112(3)
N3 0.0182(10) 0.0235(10) 0.0154(10) -0.0037(8) -0.0050(8) -0.0076(8)
N1 0.0177(10) 0.0230(10) 0.0173(10) -0.0034(8) -0.0066(8) -0.0080(8)
N5 0.0190(10) 0.0237(10) 0.0145(10) -0.0034(8) -0.0055(8) -0.0088(8)
N2 0.0201(10) 0.0271(11) 0.0206(11) -0.0013(8) -0.0098(9) -0.0096(9)
N4 0.0171(10) 0.0301(11) 0.0166(10) -0.0057(8) -0.0017(9) -0.0086(9)
N6 0.0208(10) 0.0261(10) 0.0138(10) -0.0034(8) -0.0053(9) -0.0115(9)
N8 0.0204(10) 0.0228(10) 0.0167(10) -0.0013(8) -0.0078(9) -0.0064(9)
C3 0.0196(12) 0.0199(12) 0.0187(13) -0.0005(9) -0.0097(11) -0.0068(10)
C26 0.0176(11) 0.0305(13) 0.0146(12) -0.0038(10) -0.0047(10) -0.0124(10)
N7 0.0218(11) 0.0264(11) 0.0182(10) -0.0005(8) -0.0017(9) -0.0135(9)
C20 0.0239(13) 0.0321(14) 0.0194(13) -0.0088(10) -0.0009(11) -0.0134(11)
C14 0.0197(12) 0.0336(14) 0.0193(13) -0.0035(10) -0.0094(11) -0.0078(11)
C27 0.0259(13) 0.0309(14) 0.0226(13) -0.0025(11) -0.0092(11) -0.0116(11)
C4 0.0235(12) 0.0248(12) 0.0202(13) -0.0023(10) -0.0090(11) -0.0128(11)
C2 0.0248(13) 0.0242(12) 0.0164(12) -0.0039(10) -0.0058(11) -0.0088(11)
C1 0.0190(12) 0.0229(12) 0.0216(13) -0.0016(10) -0.0073(10) -0.0123(10)
C12 0.0295(14) 0.0374(14) 0.0223(13) -0.0073(11) -0.0047(11) -0.0199(12)
C9 0.0274(13) 0.0329(14) 0.0271(14) -0.0031(11) -0.0040(12) -0.0136(12)
C6 0.0297(13) 0.0257(13) 0.0236(13) -0.0012(10) -0.0089(11) -0.0149(11)
C7 0.0402(16) 0.0441(16) 0.0259(15) -0.0066(12) -0.0154(13) -0.0148(14)
C8 0.0249(13) 0.0369(15) 0.0294(15) -0.0031(11) -0.0107(12) -0.0135(12)
C31 0.0306(14) 0.0303(14) 0.0198(13) -0.0035(11) -0.0096(11) -0.0103(12)
C30 0.0308(14) 0.0392(16) 0.0304(15) -0.0150(12) -0.0079(13) -0.0107(13)
C10 0.0226(13) 0.0356(15) 0.0265(14) -0.0083(11) -0.0091(12) -0.0059(12)
C29 0.0315(14) 0.0570(18) 0.0162(13) -0.0104(12) -0.0040(12) -0.0201(14)
C13 0.0336(14) 0.0246(13) 0.0314(15) 0.0021(11) -0.0096(13) -0.0125(12)
C32 0.0242(13) 0.0234(12) 0.0180(13) 0.0025(10) -0.0047(11) -0.0057(11)
C28 0.0384(15) 0.0463(17) 0.0187(14) 0.0046(12) -0.0139(12) -0.0200(14)
C5 0.0224(13) 0.0370(15) 0.0254(14) -0.0083(11) -0.0033(11) -0.0129(12)
C25 0.0346(15) 0.0345(15) 0.0254(14) -0.0042(12) -0.0048(13) -0.0123(13)
C37 0.0263(14) 0.0289(14) 0.0431(17) -0.0021(12) -0.0136(13) -0.0084(12)
C21 0.0270(14) 0.0316(15) 0.0411(17) -0.0015(12) -0.0035(13) -0.0122(12)
C19 0.0356(15) 0.0471(17) 0.0329(15) 0.0056(13) -0.0174(13) -0.0247(14)
C15 0.0346(15) 0.0317(15) 0.0395(16) -0.0002(12) -0.0203(13) -0.0125(12)
C36 0.0279(15) 0.0384(16) 0.056(2) -0.0002(15) -0.0141(15) -0.0094(13)
C17 0.0331(15) 0.0579(19) 0.0394(17) -0.0036(15) -0.0247(14) -0.0091(15)
C33 0.0416(17) 0.0501(18) 0.0347(17) -0.0102(14) -0.0207(15) 0.0033(15)
C23 0.0332(16) 0.0517(19) 0.0499(19) -0.0201(16) 0.0117(15) -0.0245(16)
C24 0.0462(18) 0.0455(18) 0.0299(16) -0.0069(13) 0.0081(14) -0.0274(16)
C18 0.0350(16) 0.065(2) 0.0418(18) -0.0017(15) -0.0215(14) -0.0253(16)
C16 0.0511(19) 0.0371(16) 0.0422(18) 0.0052(13) -0.0286(16) -0.0085(15)
C11 0.0311(15) 0.0604(19) 0.0305(16) -0.0247(14) -0.0003(13) -0.0177(14)
C34 0.053(2) 0.064(2) 0.0271(17) -0.0181(15) -0.0072(16) 0.0109(18)
C22 0.0233(14) 0.0420(17) 0.061(2) -0.0152(16) 0.0009(15) -0.0053(14)
C35 0.0283(15) 0.0434(18) 0.0401(18) 0.0071(15) -0.0033(15) -0.0016(14)
C39 0.0297(17) 0.049(2) 0.127(4) -0.017(2) -0.015(2) -0.0172(16)
C40 0.0254(16) 0.068(3) 0.113(4) -0.020(3) -0.016(2) -0.0178(17)
C38 0.0332(18) 0.075(3) 0.123(4) -0.034(3) -0.012(2) -0.0261(19)
C41 0.045(4) 0.074(5) 0.104(7) -0.028(5) -0.010(5) -0.025(4)

loop_
_atom_type_symbol
_atom_type_description
_atom_type_scat_dispersion_real
_atom_type_scat_dispersion_imag
_atom_type_scat_source
C C 0.0033 0.0016 'International Tables Vol C Tables 4.2.6.8 and 6.1.1.4'
H H 0.0000 0.0000 'International Tables Vol C Tables 4.2.6.8 and 6.1.1.4'
N N 0.0061 0.0033 'International Tables Vol C Tables 4.2.6.8 and 6.1.1.4'
Al Al 0.0645 0.0514 'International Tables Vol C Tables 4.2.6.8 and 6.1.1.4'

loop_
_geom_angle_atom_site_label_1
_geom_angle_atom_site_label_2
_geom_angle_atom_site_label_3
_geom_angle
_geom_angle_site_symmetry_1
_geom_angle_site_symmetry_3
N3 Al4 N1 111.01(9) . .
N3 Al4 N5 113.58(9) . .
N1 Al4 N5 108.22(9) . .
N3 Al4 N8 111.00(9) . .
N1 Al4 N8 106.52(8) . .
N5 Al4 N8 106.14(8) . .
N3 Al4 Al1 149.77(7) . .
N1 Al4 Al1 39.12(6) . .
N5 Al4 Al1 87.05(6) . .
N8 Al4 Al1 81.83(6) . .
N5 Al3 N4 103.47(8) . .
N5 Al3 C9 112.16(10) . .
N4 Al3 C9 106.36(10) . .
N5 Al3 C8 110.82(10) . .
N4 Al3 C8 106.57(10) . .
C9 Al3 C8 116.36(11) . .
N1 Al1 N7 99.94(9) . .
N1 Al1 N6 102.47(8) . .
N7 Al1 N6 105.08(9) . .
N1 Al1 C5 126.31(10) . .
N7 Al1 C5 107.32(10) . .
N6 Al1 C5 113.32(10) . .
N1 Al1 Al4 38.74(6) . .
N7 Al1 Al4 79.85(6) . .
N6 Al1 Al4 76.23(6) . .
C5 Al1 Al4 165.05(8) . .
N3 Al2 N2 101.45(8) . .
N3 Al2 C7 119.07(10) . .
N2 Al2 C7 107.23(10) . .
N3 Al2 C6 110.17(9) . .
N2 Al2 C6 104.99(10) . .
C7 Al2 C6 112.35(11) . .
C2 N3 Al4 123.58(16) . .
C2 N3 Al2 128.15(16) . .
Al4 N3 Al2 107.85(9) . .
C1 N1 Al4 128.04(16) . .
C1 N1 Al1 129.63(16) . .
Al4 N1 Al1 102.15(9) . .
C3 N5 Al4 121.91(15) . .
C3 N5 Al3 123.85(15) . .
Al4 N5 Al3 114.01(10) . .
C1 N2 C14 119.01(19) . .
C1 N2 Al2 125.32(15) . .
C14 N2 Al2 114.26(15) . .
C2 N4 C20 117.27(19) . .
C2 N4 Al3 132.73(16) . .
C20 N4 Al3 109.10(14) . .
C3 N6 C26 118.72(18) . .
C3 N6 Al1 130.82(15) . .
C26 N6 Al1 110.46(13) . .
C4 N8 C32 117.90(19) . .
C4 N8 Al4 126.48(16) . .
C32 N8 Al4 115.42(14) . .
N5 C3 N6 122.9(2) . .
N5 C3 C12 119.7(2) . .
N6 C3 C12 117.4(2) . .
C27 C26 C31 118.7(2) . .
C27 C26 N6 119.1(2) . .
C31 C26 N6 122.0(2) . .
C4 N7 Al1 130.30(16) . .
C21 C20 C25 119.1(2) . .
C21 C20 N4 120.4(2) . .
C25 C20 N4 120.5(2) . .
C15 C14 C19 119.1(2) . .
C15 C14 N2 121.3(2) . .
C19 C14 N2 119.5(2) . .
C28 C27 C26 120.6(2) . .
N7 C4 N8 119.9(2) . .
N7 C4 C13 119.3(2) . .
N8 C4 C13 120.8(2) . .
N3 C2 N4 123.0(2) . .
N3 C2 C11 118.4(2) . .
N4 C2 C11 118.5(2) . .
N1 C1 N2 121.7(2) . .
N1 C1 C10 119.7(2) . .
N2 C1 C10 118.7(2) . .
C30 C31 C26 120.3(2) . .
C29 C30 C31 120.7(3) . .
C30 C29 C28 119.3(2) . .
C33 C32 C37 119.5(2) . .
C33 C32 N8 120.7(2) . .
C37 C32 N8 119.8(2) . .
C27 C28 C29 120.4(2) . .
C20 C25 C24 120.4(3) . .
C32 C37 C36 120.9(3) . .
C20 C21 C22 120.0(3) . .
C18 C19 C14 120.7(3) . .
C14 C15 C16 119.7(3) . .
C35 C36 C37 119.7(3) . .
C16 C17 C18 119.9(3) . .
C32 C33 C34 119.1(3) . .
C24 C23 C22 120.2(3) . .
C23 C24 C25 119.8(3) . .
C17 C18 C19 120.0(3) . .
C17 C16 C15 120.5(3) . .
C35 C34 C33 120.3(3) . .
C23 C22 C21 120.4(3) . .
C36 C35 C34 120.5(3) . .
C38 C39 C40 121.8(4) . .
C38 C40 C39 117.5(4) 2_675 .
C38 C40 C41 117.6(5) 2_675 .
C39 C40 C41 124.8(5) . .
C39 C38 C40 120.6(4) . 2_675

loop_
_geom_bond_atom_site_label_1
_geom_bond_atom_site_label_2
_geom_bond_distance
_geom_bond_site_symmetry_2
Al4 N3 1.8286(19) .
Al4 N1 1.8479(19) .
Al4 N5 1.8513(19) .
Al4 N8 1.9159(19) .
Al4 Al1 2.8870(9) .
Al3 N5 1.9070(19) .
Al3 N4 1.959(2) .
Al3 C9 1.967(3) .
Al3 C8 1.984(2) .
Al1 N1 1.8631(19) .
Al1 N7 1.899(2) .
Al1 N6 1.9179(19) .
Al1 C5 1.945(2) .
Al2 N3 1.9048(19) .
Al2 N2 1.944(2) .
Al2 C7 1.967(3) .
Al2 C6 1.999(2) .
N3 C2 1.330(3) .
N1 C1 1.326(3) .
N5 C3 1.315(3) .
N2 C1 1.338(3) .
N2 C14 1.444(3) .
N4 C2 1.334(3) .
N4 C20 1.451(3) .
N6 C3 1.357(3) .
N6 C26 1.444(3) .
N8 C4 1.337(3) .
N8 C32 1.446(3) .
C3 C12 1.509(3) .
C26 C27 1.384(3) .
C26 C31 1.388(3) .
N7 C4 1.318(3) .
C20 C21 1.377(4) .
C20 C25 1.383(3) .
C14 C15 1.376(3) .
C14 C19 1.389(3) .
C27 C28 1.378(4) .
C4 C13 1.501(3) .
C2 C11 1.507(3) .
C1 C10 1.504(3) .
C31 C30 1.380(3) .
C30 C29 1.372(4) .
C29 C28 1.382(4) .
C32 C33 1.369(4) .
C32 C37 1.375(4) .
C25 C24 1.388(4) .
C37 C36 1.381(4) .
C21 C22 1.386(4) .
C19 C18 1.378(4) .
C15 C16 1.398(4) .
C36 C35 1.352(4) .
C17 C16 1.368(4) .
C17 C18 1.372(4) .
C33 C34 1.404(4) .
C23 C24 1.364(4) .
C23 C22 1.366(4) .
C34 C35 1.365(5) .
C39 C38 1.376(6) .
C39 C40 1.390(6) .
C40 C38 1.380(5) 2_675
C40 C41 1.453(9) .
C38 C40 1.380(5) 2_675
